data_7060280
loop_
_publ_author_name
'Moussa, Mehdi Elsayed'
'Schiller, Jana'
'Seidl, Michael'
'Shelyganov, Pavel A.'
'Scheer, Manfred'

_publ_section_title
;
 Discrete and polymeric organometallic-organic assemblies based on the
 diarsene complex [(Cp)2Mo2(CO)4(\m,\h2-As2)], AgPF6 and N-donor organic
 molecules
;
_journal_issue 4
_journal_name_full 'New Journal of Chemistry'
_journal_page_first 1800
_journal_page_last 1804
_journal_paper_doi 10.1039/D0NJ05959E
_journal_volume 45
_journal_year 2021
_chemical_formula_moiety 'C68 H50 Ag2 As8 Mo8 N2 O16, 2(F6 P), 2(C2 H3 N), 2.7(C H2 Cl2)'
_chemical_formula_sum 'C74.7 H61.4 Ag2 As8 Cl5.4 F12 Mo8 N4 O16 P2'
_chemical_formula_weight 3335.06
_space_group_crystal_system triclinic
_space_group_IT_number 2
_space_group_name_Hall '-P 1'
_space_group_name_H-M_alt 'P -1'
_atom_sites_solution_hydrogens geom
_audit_creation_date 2020-01-13
_audit_creation_method
;
Olex2 1.3-alpha
(compiled Nov 21 2019 18:26:39 for OlexSys, GUI svn.r6003)
;
_audit_update_record
;
2020-12-03 deposited with the CCDC.	2021-01-13 downloaded from the CCDC.
;
_cell_angle_alpha 97.822(2)
_cell_angle_beta 103.366(3)
_cell_angle_gamma 91.281(2)
_cell_formula_units_Z 1
_cell_length_a 12.9052(4)
_cell_length_b 12.9624(3)
_cell_length_c 16.0579(5)
_cell_measurement_reflns_used 19466
_cell_measurement_temperature 122.97(13)
_cell_measurement_theta_max 74.4660
_cell_measurement_theta_min 3.3970
_cell_volume 2585.09(13)
_computing_cell_refinement 'CrysAlisPro 1.171.40.14a (Rigaku OD, 2018)'
_computing_data_collection 'CrysAlisPro 1.171.40.14a (Rigaku OD, 2018)'
_computing_data_reduction 'CrysAlisPro 1.171.40.14a (Rigaku OD, 2018)'
_computing_molecular_graphics 'Olex2 1.3-alpha (Dolomanov et al., 2009)'
_computing_publication_material 'Olex2 1.3-alpha (Dolomanov et al., 2009)'
_computing_structure_refinement 'SHELXL 2018/3 (Sheldrick, 2015)'
_computing_structure_solution 'ShelXT (Sheldrick, 2015)'
_diffrn_ambient_environment N~2~
_diffrn_ambient_temperature 122.97(13)
_diffrn_detector 'CCD plate'
_diffrn_detector_area_resol_mean 4.1818
_diffrn_detector_type TitanS2
_diffrn_measured_fraction_theta_full 0.991
_diffrn_measured_fraction_theta_max 0.958
_diffrn_measurement_details
;
List of Runs (angles in degrees, time in seconds):

  # Type    Start    End  Width  t~exp~   \w     \q     \k     \f   Frames
#--------------------------------------------------------------------------
  1  \w     20.00 113.00   1.00    1.00    --   44.08  57.00   0.00   93
  2  \w    -25.00  68.00   1.00    1.00    --   44.08 -57.00-150.00   93
  3  \w     34.00 130.00   1.00    1.00    --   44.08-178.00-180.00   96
  4  \w     36.00  98.00   1.00    1.00    --  104.50 -45.00  30.00   62
  5  \w     33.00 135.00   1.00    1.00    --  104.50 -77.00 -60.00  102
  6  \w     32.00  91.00   1.00    1.00    --  104.50 -30.00  90.00   59
  7  \w     33.00 121.00   1.00    1.00    --  104.50-125.00-180.00   88
  8  \w     82.00 173.00   1.00    1.00    --  104.50  45.00-150.00   91
  9  \w     32.00  91.00   1.00    1.00    --  104.50 -30.00 -60.00   59
 10  \w     33.00 135.00   1.00    1.00    --  104.50 -77.00-180.00  102
 11  \w     27.00 141.00   1.00    1.00    --  104.50 -15.00-180.00  114
 12  \w     14.00 116.00   1.00    1.00    --   44.08  77.00 150.00  102
 13  \w     20.00 113.00   1.00    1.00    --   44.08  57.00  90.00   93
 14  \w     20.00 113.00   1.00    1.00    --   44.08  57.00 -90.00   93
 15  \w     82.00 173.00   1.00    1.00    --  104.50  45.00 -90.00   91
 16  \w     81.00 177.00   1.00    1.00    --  104.50  30.00   0.00   96
;
_diffrn_measurement_device 'four-circle diffractometer'
_diffrn_measurement_device_type 'GV50, TitanS2'
_diffrn_measurement_method '\w scans'
_diffrn_orient_matrix_type 'CrysAlisPro convention (1999,Acta A55,543-557)'
_diffrn_orient_matrix_UB_11 0.0989354000
_diffrn_orient_matrix_UB_12 -0.0651159000
_diffrn_orient_matrix_UB_13 0.0188639000
_diffrn_orient_matrix_UB_21 -0.0728954000
_diffrn_orient_matrix_UB_22 -0.0996091000
_diffrn_orient_matrix_UB_23 -0.0136724000
_diffrn_orient_matrix_UB_31 -0.0003450000
_diffrn_orient_matrix_UB_32 -0.0165694000
_diffrn_orient_matrix_UB_33 -0.0969045000
_diffrn_radiation_monochromator mirror
_diffrn_radiation_probe x-ray
_diffrn_radiation_type 'Cu K\a'
_diffrn_radiation_wavelength 1.54184
_diffrn_reflns_av_R_equivalents 0.0347
_diffrn_reflns_av_unetI/netI 0.0352
_diffrn_reflns_Laue_measured_fraction_full 0.991
_diffrn_reflns_Laue_measured_fraction_max 0.958
_diffrn_reflns_limit_h_max 16
_diffrn_reflns_limit_h_min -16
_diffrn_reflns_limit_k_max 16
_diffrn_reflns_limit_k_min -16
_diffrn_reflns_limit_l_max 15
_diffrn_reflns_limit_l_min -19
_diffrn_reflns_number 24671
_diffrn_reflns_point_group_measured_fraction_full 0.991
_diffrn_reflns_point_group_measured_fraction_max 0.958
_diffrn_reflns_theta_full 67.684
_diffrn_reflns_theta_max 74.232
_diffrn_reflns_theta_min 2.859
_diffrn_source 'micro-focus sealed X-ray tube'
_diffrn_source_type 'GV50 (Cu) X-ray Source'
_exptl_absorpt_coefficient_mu 15.754
_exptl_absorpt_correction_T_max 0.263
_exptl_absorpt_correction_T_min 0.029
_exptl_absorpt_correction_type gaussian
_exptl_absorpt_process_details
;
CrysAlisPro 1.171.40.14a (Rigaku Oxford Diffraction, 2018)
Numerical absorption correction based on gaussian integration over
			a multifaceted crystal model
Empirical absorption correction using spherical harmonics,
 implemented in SCALE3 ABSPACK scaling algorithm.
;
_exptl_crystal_colour red
_exptl_crystal_colour_primary red
_exptl_crystal_density_diffrn 2.142
_exptl_crystal_description block
_exptl_crystal_F_000 1589
_exptl_crystal_size_max 0.332
_exptl_crystal_size_mid 0.252
_exptl_crystal_size_min 0.209
_refine_diff_density_max 1.132
_refine_diff_density_min -1.386
_refine_diff_density_rms 0.145
_refine_ls_extinction_coef 0.00124(4)
_refine_ls_extinction_expression Fc^*^=kFc[1+0.001xFc^2^\l^3^/sin(2\q)]^-1/4^
_refine_ls_extinction_method 'SHELXL-2018/3 (Sheldrick 2018)'
_refine_ls_goodness_of_fit_ref 1.050
_refine_ls_hydrogen_treatment constr
_refine_ls_matrix_type full
_refine_ls_number_parameters 696
_refine_ls_number_reflns 10080
_refine_ls_number_restraints 130
_refine_ls_restrained_S_all 1.054
_refine_ls_R_factor_all 0.0372
_refine_ls_R_factor_gt 0.0355
_refine_ls_shift/su_max 0.001
_refine_ls_shift/su_mean 0.000
_refine_ls_structure_factor_coef Fsqd
_refine_ls_weighting_details 'w=1/[\s^2^(Fo^2^)+(0.0611P)^2^+2.5543P] where P=(Fo^2^+2Fc^2^)/3'
_refine_ls_weighting_scheme calc
_refine_ls_wR_factor_gt 0.0955
_refine_ls_wR_factor_ref 0.0971
_reflns_Friedel_coverage 0.000
_reflns_number_gt 9574
_reflns_number_total 10080
_reflns_threshold_expression 'I > 2\s(I)'
_cod_data_source_file d0nj05959e2.cif
_cod_data_source_block ems_405_ap_abs_gaus
_cod_depositor_comments 'Adding full bibliography for 7060280--7060285.cif.'
_cod_original_formula_sum 'C74.70 H61.40 Ag2 As8 Cl5.40 F12 Mo8 N4 O16 P2'
_cod_database_code 7060280
_shelx_shelxl_version_number 2018/3
_chemical_oxdiff_formula C76H64Ag2As8Cl8F12Mo8N4O16P2
_chemical_oxdiff_usercomment 'red block'
_shelx_space_group_comment
;
The symmetry employed for this shelxl refinement is uniquely defined
by the following loop, which should always be used as a source of
symmetry information in preference to the above space-group names.
They are only intended as comments.
;
_shelx_estimated_absorpt_t_max 0.137
_shelx_estimated_absorpt_t_min 0.078
_reflns_odcompleteness_completeness 99.26
_reflns_odcompleteness_iscentric 1
_reflns_odcompleteness_theta 67.29
_olex2_refinement_description
;
1. Fixed Uiso
 At 1.2 times of:
  All C(H) groups, All C(H,H) groups
 At 1.5 times of:
  All C(H,H,H) groups
2. Restrained distances
 Cl2-C37 = Cl1-C37
 1.77 with sigma of 0.01
 Cl5-Cl6
 2.9 with sigma of 0.02
 Cl1-C37 \\sim Cl2-C37
 with sigma of 0.02
 Cl3-C1A \\sim Cl4-C1A \\sim Cl5-C1B \\sim Cl6-C1B
 with sigma of 0.02
3. Uiso/Uaniso restraints and constraints
C37 \\sim Cl2 \\sim Cl1: within 1.9A with sigma of 0.02 and sigma for terminal
atoms of 0.04 within 1.9A
C1B \\sim Cl3 \\sim C1A \\sim Cl4 \\sim Cl5 \\sim Cl6: within 1.9A with sigma
of 0.02 and sigma for terminal atoms of 0.04 within 1.9A
F5B \\sim F5A \\sim F2B \\sim F3B \\sim F1B \\sim F3A \\sim P1: within 1.9A
with sigma of 0.2 and sigma for terminal atoms of 0.2 within 1.9A
4. Others
 Fixed Sof: F3A(0.65) F5A(0.65) F6A(0.65) F4A(0.65) F1A(0.65) F2A(0.65)
 F5B(0.35) F1B(0.35) F4B(0.35) F6B(0.35) F2B(0.35) F3B(0.35) Cl1(0.75)
 Cl2(0.75) C37(0.75) H37A(0.75) H37B(0.75) Cl3(0.4) Cl4(0.4) C1A(0.4) H1AA(0.4)
 H1AB(0.4) Cl5(0.2) Cl6(0.2) C1B(0.2) H1BA(0.2) H1BB(0.2)
5.a Secondary CH2 refined with riding coordinates:
 C37(H37A,H37B), C1A(H1AA,H1AB), C1B(H1BA,H1BB)
5.b Aromatic/amide H refined with riding coordinates:
 C3(H3), C4(H4), C30(H30), C29(H29), C32(H32), C12(H12), C33(H33), C14(H14),
 C13(H13), C7(H7), C11(H11), C6(H6), C34(H34), C20(H20), C19(H19), C24(H24),
 C5(H5), C17(H17), C25(H25), C10(H10), C21(H21), C18(H18), C26(H26), C28(H28),
 C27(H27)
5.c Idealised Me refined as rotating group:
 C36(H36A,H36B,H36C)
;
_olex2_submission_special_instructions 'No special instructions were received'
_oxdiff_exptl_absorpt_empirical_details
;
Empirical correction (ABSPACK) includes:
- Absorption correction using spherical harmonics
- Frame scaling
;
_oxdiff_exptl_absorpt_empirical_full_max 1.883
_oxdiff_exptl_absorpt_empirical_full_min 0.723

loop_
_space_group_symop_operation_xyz
'x, y, z'
'-x, -y, -z'

loop_
_atom_site_label
_atom_site_type_symbol
_atom_site_fract_x
_atom_site_fract_y
_atom_site_fract_z
_atom_site_U_iso_or_equiv
_atom_site_adp_type
_atom_site_occupancy
_atom_site_site_symmetry_order
_atom_site_calc_flag
_atom_site_refinement_flags_posn
_atom_site_refinement_flags_adp
_atom_site_refinement_flags_occupancy
_atom_site_disorder_assembly
_atom_site_disorder_group
Ag1 Ag 0.51824(2) 0.22869(2) 0.59783(2) 0.02719(9) Uani 1 1 d . . . . .
Mo2 Mo 0.56450(2) 0.33178(2) 0.35432(2) 0.02291(9) Uani 1 1 d . . . . .
Mo1 Mo 0.77949(2) 0.31115(2) 0.47781(2) 0.02334(9) Uani 1 1 d . . . . .
Mo4 Mo 0.53654(3) 0.18464(3) 0.87330(2) 0.02852(9) Uani 1 1 d . . . . .
Mo3 Mo 0.73574(2) 0.30651(3) 0.86188(2) 0.02721(9) Uani 1 1 d . . . . .
As1 As 0.61166(3) 0.36811(3) 0.52541(3) 0.02317(11) Uani 1 1 d . . . . .
As2 As 0.60258(3) 0.19239(3) 0.45557(3) 0.02381(11) Uani 1 1 d . . . . .
As3 As 0.63367(3) 0.16403(3) 0.74360(3) 0.02632(11) Uani 1 1 d . . . . .
As4 As 0.53993(3) 0.31627(4) 0.76820(3) 0.02758(11) Uani 1 1 d . . . . .
P1 P 0.15699(10) 0.42615(10) 0.80400(8) 0.0373(3) Uani 1 1 d . U . . .
O1 O 0.8425(3) 0.1973(2) 0.6403(2) 0.0365(7) Uani 1 1 d . . . . .
O3 O 0.6136(2) 0.5722(2) 0.4076(2) 0.0352(7) Uani 1 1 d . . . . .
O2 O 0.8131(3) 0.1127(3) 0.3539(2) 0.0424(8) Uani 1 1 d . . . . .
N1 N 0.3413(3) 0.1712(3) 0.5614(2) 0.0275(7) Uani 1 1 d . . . . .
O4 O 0.3371(3) 0.3480(3) 0.3901(3) 0.0492(9) Uani 1 1 d . . . . .
O8 O 0.6688(3) -0.0131(3) 0.8923(3) 0.0512(9) Uani 1 1 d . . . . .
O7 O 0.3644(3) 0.0500(3) 0.7277(3) 0.0518(10) Uani 1 1 d . . . . .
O5 O 0.6432(4) 0.5073(3) 0.9415(3) 0.0561(10) Uani 1 1 d . . . . .
O6 O 0.7798(3) 0.4384(3) 0.7235(2) 0.0501(9) Uani 1 1 d . . . . .
C2 C 0.7953(3) 0.1824(3) 0.3986(3) 0.0300(9) Uani 1 1 d . . . . .
C23 C 0.6233(4) 0.0605(4) 0.8829(3) 0.0349(10) Uani 1 1 d . . . . .
C8 C 0.5947(3) 0.4837(3) 0.3920(3) 0.0284(8) Uani 1 1 d . . . . .
C1 C 0.8149(3) 0.2361(3) 0.5795(3) 0.0291(8) Uani 1 1 d . . . . .
C3 C 0.8360(3) 0.4881(3) 0.5170(3) 0.0355(10) Uani 1 1 d . . . . .
H3 H 0.793373 0.537735 0.540280 0.043 Uiso 1 1 calc R U . . .
C15 C 0.6737(4) 0.4328(4) 0.9120(3) 0.0378(10) Uani 1 1 d . . . . .
C16 C 0.7599(4) 0.3882(4) 0.7710(3) 0.0369(10) Uani 1 1 d . . . . .
C4 C 0.8362(3) 0.4621(3) 0.4288(3) 0.0345(10) Uani 1 1 d . . . . .
H4 H 0.794119 0.491889 0.382303 0.041 Uiso 1 1 calc R U . . .
C30 C 0.1696(3) 0.1738(3) 0.5958(3) 0.0305(9) Uani 1 1 d . . . . .
H30 H 0.124626 0.207068 0.629216 0.037 Uiso 1 1 calc R U . . .
C29 C 0.2735(3) 0.2127(3) 0.6070(3) 0.0286(8) Uani 1 1 d . . . . .
H29 H 0.298220 0.272026 0.649363 0.034 Uiso 1 1 calc R U . . .
C31 C 0.1312(3) 0.0858(3) 0.5353(3) 0.0314(9) Uani 1 1 d . . . . .
C32 C 0.2008(3) 0.0446(3) 0.4863(3) 0.0372(10) Uani 1 1 d . . . . .
H32 H 0.177427 -0.013353 0.442279 0.045 Uiso 1 1 calc R U . . .
C12 C 0.5893(4) 0.3738(4) 0.2234(3) 0.0401(11) Uani 1 1 d . . . . .
H12 H 0.616136 0.441346 0.219538 0.048 Uiso 1 1 calc R U . . .
C33 C 0.3037(3) 0.0875(3) 0.5015(3) 0.0348(10) Uani 1 1 d . . . . .
H33 H 0.349947 0.056560 0.468199 0.042 Uiso 1 1 calc R U . . .
C9 C 0.4218(3) 0.3435(4) 0.3800(3) 0.0338(9) Uani 1 1 d . . . . .
C14 C 0.4766(4) 0.2362(4) 0.2246(3) 0.0390(10) Uani 1 1 d . . . . .
H14 H 0.413575 0.194995 0.221416 0.047 Uiso 1 1 calc R U . . .
F3A F 0.1361(13) 0.5324(12) 0.7654(11) 0.101(5) Uani 0.65 1 d . U P A 1
F5A F 0.1801(11) 0.3250(11) 0.8443(9) 0.117(6) Uani 0.65 1 d . U P A 1
C13 C 0.4811(4) 0.3432(4) 0.2131(3) 0.0403(11) Uani 1 1 d . . . . .
H13 H 0.422233 0.385861 0.200699 0.048 Uiso 1 1 calc R U . . .
C22 C 0.4297(4) 0.0992(4) 0.7790(3) 0.0388(11) Uani 1 1 d . . . . .
C7 C 0.9109(4) 0.4270(4) 0.5644(3) 0.0399(11) Uani 1 1 d . . . . .
H7 H 0.927872 0.429243 0.625452 0.048 Uiso 1 1 calc R U . . .
C11 C 0.6510(4) 0.2874(4) 0.2406(3) 0.0393(10) Uani 1 1 d . . . . .
H11 H 0.726312 0.286186 0.249930 0.047 Uiso 1 1 calc R U . . .
C6 C 0.9558(3) 0.3628(4) 0.5065(4) 0.0404(11) Uani 1 1 d . . . . .
H6 H 1.007993 0.313518 0.520988 0.048 Uiso 1 1 calc R U . . .
C34 C 0.0223(3) 0.0424(3) 0.5257(3) 0.0343(9) Uani 1 1 d . . . . .
H34 H -0.019882 0.079102 0.559936 0.041 Uiso 1 1 calc R U . . .
C20 C 0.8268(4) 0.2130(4) 0.9709(3) 0.0416(11) Uani 1 1 d . . . . .
H20 H 0.791031 0.170080 1.000104 0.050 Uiso 1 1 calc R U . . .
C19 C 0.8551(4) 0.3205(5) 0.9961(4) 0.0491(13) Uani 1 1 d . . . . .
H19 H 0.841448 0.362355 1.045345 0.059 Uiso 1 1 calc R U . . .
C24 C 0.5596(5) 0.2900(5) 1.0098(3) 0.0476(12) Uani 1 1 d . . . . .
H24 H 0.621119 0.334965 1.035309 0.057 Uiso 1 1 calc R U . . .
C5 C 0.9089(4) 0.3847(4) 0.4216(4) 0.0401(11) Uani 1 1 d . . . . .
H5 H 0.924350 0.352499 0.369439 0.048 Uiso 1 1 calc R U . . .
C17 C 0.9109(4) 0.2684(5) 0.8724(4) 0.0454(12) Uani 1 1 d . . . . .
H17 H 0.941319 0.268908 0.823971 0.054 Uiso 1 1 calc R U . . .
C25 C 0.5462(5) 0.1841(5) 1.0200(3) 0.0479(12) Uani 1 1 d . . . . .
H25 H 0.597385 0.145727 1.053894 0.057 Uiso 1 1 calc R U . . .
C10 C 0.5796(5) 0.2024(4) 0.2413(3) 0.0411(11) Uani 1 1 d . . . . .
H10 H 0.599213 0.134242 0.251515 0.049 Uiso 1 1 calc R U . . .
C21 C 0.8612(4) 0.1806(4) 0.8945(3) 0.0428(12) Uani 1 1 d . . . . .
H21 H 0.852541 0.111946 0.863311 0.051 Uiso 1 1 calc R U . . .
C18 C 0.9072(4) 0.3554(5) 0.9357(4) 0.0469(12) Uani 1 1 d . . . . .
H18 H 0.934659 0.424365 0.937168 0.056 Uiso 1 1 calc R U . . .
N2 N 1.2357(6) -0.0570(6) 0.8763(5) 0.087(2) Uani 1 1 d . . . . .
C26 C 0.4424(5) 0.1445(5) 0.9707(4) 0.0521(14) Uani 1 1 d . . . . .
H26 H 0.412500 0.075672 0.965886 0.062 Uiso 1 1 calc R U . . .
C28 C 0.4643(5) 0.3168(5) 0.9542(4) 0.0527(14) Uani 1 1 d . . . . .
H28 H 0.450776 0.382979 0.936182 0.063 Uiso 1 1 calc R U . . .
F6A F 0.2503(7) 0.4882(7) 0.8736(5) 0.097(3) Uani 0.65 1 d . . P A 1
C27 C 0.3930(4) 0.2271(5) 0.9306(4) 0.0542(15) Uani 1 1 d . . . . .
H27 H 0.323358 0.223279 0.893901 0.065 Uiso 1 1 calc R U . . .
C35 C 1.1804(6) -0.0071(6) 0.8414(5) 0.0658(17) Uani 1 1 d . . . . .
C36 C 1.1071(7) 0.0596(7) 0.7917(6) 0.083(2) Uani 1 1 d . . . . .
H36A H 1.136654 0.079155 0.744738 0.124 Uiso 1 1 calc R U . . .
H36B H 1.097720 0.122620 0.829909 0.124 Uiso 1 1 calc R U . . .
H36C H 1.037853 0.021518 0.767349 0.124 Uiso 1 1 calc R U . . .
F4A F 0.0651(7) 0.3636(8) 0.7337(6) 0.106(3) Uani 0.65 1 d . . P A 1
F1A F 0.0774(9) 0.4593(6) 0.8615(9) 0.104(3) Uani 0.65 1 d . . P A 1
F2A F 0.2395(9) 0.4020(6) 0.7455(7) 0.090(3) Uani 0.65 1 d . . P A 1
F5B F 0.2781(9) 0.4129(17) 0.818(2) 0.131(9) Uani 0.35 1 d . U P A 2
F1B F 0.162(2) 0.4522(12) 0.9020(8) 0.106(6) Uani 0.35 1 d . U P A 2
F4B F 0.1469(12) 0.3052(12) 0.8161(10) 0.048(3) Uani 0.35 1 d . . P A 2
F6B F 0.1674(16) 0.5432(19) 0.7919(15) 0.054(4) Uani 0.35 1 d . . P A 2
F2B F 0.1435(18) 0.3908(9) 0.7035(8) 0.081(4) Uani 0.35 1 d . U P A 2
F3B F 0.0315(8) 0.4256(11) 0.7836(12) 0.072(3) Uani 0.35 1 d . U P A 2
Cl1 Cl 0.8639(6) 0.8425(4) 0.9717(3) 0.184(3) Uani 0.75 1 d D U P . .
Cl2 Cl 0.8432(4) 0.6409(3) 0.8721(3) 0.1263(14) Uani 0.75 1 d D U P . .
C37 C 0.8186(11) 0.7146(8) 0.9620(7) 0.115(5) Uani 0.75 1 d D U P . .
H37A H 0.854188 0.684921 1.014299 0.139 Uiso 0.75 1 calc R U P . .
H37B H 0.740949 0.711624 0.958285 0.139 Uiso 0.75 1 calc R U P . .
Cl3 Cl 0.7843(8) -0.0744(8) 0.7288(6) 0.088(2) Uani 0.4 1 d D U P B 1
Cl4 Cl 0.9560(6) -0.1755(7) 0.6758(5) 0.125(3) Uani 0.4 1 d D U P B 1
C1A C 0.8564(16) -0.1868(17) 0.7268(19) 0.100(6) Uani 0.4 1 d D U P B 1
H1AA H 0.886846 -0.199345 0.786790 0.120 Uiso 0.4 1 calc R U P B 1
H1AB H 0.807805 -0.247449 0.696705 0.120 Uiso 0.4 1 calc R U P B 1
Cl5 Cl 0.9984(13) -0.2122(16) 0.7622(14) 0.154(6) Uani 0.2 1 d D U P C 2
Cl6 Cl 0.802(2) -0.109(2) 0.733(2) 0.150(9) Uani 0.2 1 d D U P C 2
C1B C 0.882(2) -0.198(3) 0.690(2) 0.099(8) Uani 0.2 1 d D U P C 2
H1BA H 0.841833 -0.266805 0.672285 0.119 Uiso 0.2 1 calc R U P C 2
H1BB H 0.897765 -0.174862 0.638265 0.119 Uiso 0.2 1 calc R U P C 2

loop_
_atom_site_aniso_label
_atom_site_aniso_U_11
_atom_site_aniso_U_22
_atom_site_aniso_U_33
_atom_site_aniso_U_23
_atom_site_aniso_U_13
_atom_site_aniso_U_12
Ag1 0.02638(14) 0.03652(16) 0.01855(16) 0.00564(12) 0.00486(11) -0.00618(11)
Mo2 0.02672(15) 0.02616(16) 0.01558(16) 0.00405(12) 0.00404(12) -0.00046(11)
Mo1 0.02265(15) 0.02801(16) 0.01994(17) 0.00589(12) 0.00517(12) -0.00221(11)
Mo4 0.02923(17) 0.04104(19) 0.01872(18) 0.01054(14) 0.00879(13) 0.00440(13)
Mo3 0.02843(16) 0.03523(18) 0.01647(17) 0.00257(13) 0.00316(12) -0.00009(12)
As1 0.0262(2) 0.0262(2) 0.0168(2) 0.00212(16) 0.00550(16) -0.00235(15)
As2 0.0272(2) 0.0242(2) 0.0200(2) 0.00390(16) 0.00558(16) -0.00310(15)
As3 0.0294(2) 0.0328(2) 0.0171(2) 0.00333(17) 0.00655(17) 0.00052(16)
As4 0.0304(2) 0.0344(2) 0.0184(2) 0.00695(18) 0.00448(17) 0.00387(17)
P1 0.0417(6) 0.0431(6) 0.0271(6) 0.0067(5) 0.0074(5) 0.0001(5)
O1 0.0450(17) 0.0391(16) 0.0251(17) 0.0083(13) 0.0057(13) 0.0038(13)
O3 0.0398(16) 0.0248(15) 0.0410(19) 0.0065(13) 0.0086(14) 0.0006(12)
O2 0.0432(18) 0.0473(19) 0.037(2) -0.0001(16) 0.0128(15) 0.0058(14)
N1 0.0271(15) 0.0297(16) 0.0251(18) 0.0047(14) 0.0051(13) -0.0020(13)
O4 0.0304(16) 0.067(2) 0.050(2) 0.0007(18) 0.0125(15) -0.0013(15)
O8 0.058(2) 0.048(2) 0.052(2) 0.0233(18) 0.0129(18) 0.0136(17)
O7 0.048(2) 0.056(2) 0.047(2) 0.0198(18) -0.0035(17) -0.0168(17)
O5 0.082(3) 0.046(2) 0.036(2) -0.0047(16) 0.0094(19) 0.0197(19)
O6 0.058(2) 0.062(2) 0.0308(19) 0.0136(17) 0.0101(16) -0.0177(18)
C2 0.0287(19) 0.037(2) 0.025(2) 0.0064(18) 0.0076(16) -0.0002(16)
C23 0.036(2) 0.047(3) 0.025(2) 0.0139(19) 0.0089(18) 0.0030(19)
C8 0.0273(18) 0.036(2) 0.022(2) 0.0091(17) 0.0042(15) 0.0017(15)
C1 0.0319(19) 0.032(2) 0.024(2) 0.0041(17) 0.0077(16) 0.0001(16)
C3 0.031(2) 0.031(2) 0.044(3) 0.0031(19) 0.0093(19) -0.0099(16)
C15 0.049(3) 0.044(3) 0.020(2) 0.0047(19) 0.0073(19) 0.004(2)
C16 0.039(2) 0.047(3) 0.021(2) -0.0005(19) 0.0033(18) -0.0076(19)
C4 0.0281(19) 0.037(2) 0.042(3) 0.019(2) 0.0084(18) -0.0076(16)
C30 0.0257(18) 0.031(2) 0.033(2) 0.0029(17) 0.0052(17) 0.0018(15)
C29 0.0303(19) 0.0276(19) 0.026(2) 0.0035(16) 0.0041(16) -0.0033(15)
C31 0.0267(19) 0.0267(19) 0.039(3) 0.0048(18) 0.0044(17) -0.0034(15)
C32 0.028(2) 0.031(2) 0.049(3) -0.005(2) 0.0081(19) -0.0072(16)
C12 0.055(3) 0.049(3) 0.019(2) 0.0106(19) 0.011(2) -0.003(2)
C33 0.0284(19) 0.033(2) 0.040(3) -0.0052(19) 0.0087(18) -0.0053(16)
C9 0.032(2) 0.039(2) 0.027(2) 0.0045(18) 0.0004(17) 0.0009(17)
C14 0.048(3) 0.046(2) 0.018(2) -0.0038(19) 0.0040(19) -0.009(2)
F3A 0.148(14) 0.065(8) 0.109(12) 0.045(8) 0.048(9) 0.024(8)
F5A 0.127(10) 0.095(9) 0.131(11) 0.077(8) -0.003(7) 0.008(6)
C13 0.047(3) 0.051(3) 0.021(2) 0.007(2) 0.0035(19) 0.007(2)
C22 0.040(2) 0.043(2) 0.038(3) 0.023(2) 0.008(2) -0.0005(19)
C7 0.033(2) 0.044(2) 0.038(3) 0.008(2) -0.0019(19) -0.0208(19)
C11 0.043(2) 0.062(3) 0.014(2) 0.004(2) 0.0090(18) 0.003(2)
C6 0.0247(19) 0.048(3) 0.050(3) 0.020(2) 0.0058(19) -0.0029(18)
C34 0.0249(18) 0.031(2) 0.045(3) 0.0025(19) 0.0076(18) -0.0023(15)
C20 0.034(2) 0.060(3) 0.027(2) 0.014(2) -0.0044(18) 0.005(2)
C19 0.041(3) 0.069(3) 0.029(3) 0.005(2) -0.009(2) 0.006(2)
C24 0.060(3) 0.067(3) 0.019(2) 0.002(2) 0.020(2) 0.009(3)
C5 0.033(2) 0.048(3) 0.046(3) 0.016(2) 0.018(2) -0.0027(19)
C17 0.024(2) 0.072(3) 0.039(3) 0.011(3) 0.0025(19) 0.004(2)
C25 0.060(3) 0.071(3) 0.021(2) 0.016(2) 0.020(2) 0.012(3)
C10 0.068(3) 0.040(2) 0.015(2) -0.0017(18) 0.013(2) 0.008(2)
C21 0.028(2) 0.053(3) 0.042(3) 0.009(2) -0.0035(19) 0.0055(19)
C18 0.036(2) 0.059(3) 0.039(3) 0.006(2) -0.005(2) -0.007(2)
N2 0.098(5) 0.109(5) 0.068(4) 0.042(4) 0.030(4) 0.025(4)
C26 0.056(3) 0.077(4) 0.037(3) 0.020(3) 0.030(3) 0.003(3)
C28 0.063(3) 0.068(4) 0.041(3) 0.015(3) 0.034(3) 0.025(3)
F6A 0.082(5) 0.129(7) 0.063(4) -0.026(4) 0.007(4) -0.047(5)
C27 0.037(2) 0.094(4) 0.043(3) 0.018(3) 0.027(2) 0.016(3)
C35 0.065(4) 0.080(5) 0.059(4) 0.018(4) 0.024(3) 0.007(3)
C36 0.089(5) 0.083(5) 0.082(6) 0.025(4) 0.023(4) 0.028(4)
F4A 0.078(5) 0.129(7) 0.077(6) -0.014(5) -0.033(4) -0.005(5)
F1A 0.116(7) 0.076(5) 0.152(10) -0.006(6) 0.107(7) -0.016(5)
F2A 0.123(7) 0.070(4) 0.097(6) -0.009(4) 0.076(6) 0.010(5)
F5B 0.031(5) 0.154(16) 0.24(3) 0.153(19) 0.038(10) 0.024(7)
F1B 0.20(2) 0.077(9) 0.033(6) 0.007(6) 0.015(9) -0.008(12)
F4B 0.061(7) 0.038(5) 0.059(8) 0.024(5) 0.032(7) 0.009(5)
F6B 0.060(7) 0.035(6) 0.062(11) -0.007(7) 0.014(7) -0.013(5)
F2B 0.171(15) 0.050(6) 0.041(6) 0.009(5) 0.061(9) 0.013(8)
F3B 0.050(6) 0.080(8) 0.102(10) 0.053(8) 0.025(7) 0.010(5)
Cl1 0.282(7) 0.160(4) 0.096(3) -0.001(3) 0.015(4) 0.138(5)
Cl2 0.162(4) 0.131(3) 0.089(2) 0.000(2) 0.050(2) -0.040(3)
C37 0.088(8) 0.166(13) 0.081(9) -0.034(9) 0.028(7) 0.000(8)
Cl3 0.098(4) 0.118(6) 0.059(3) 0.000(3) 0.047(3) 0.032(4)
Cl4 0.128(5) 0.160(6) 0.120(5) 0.050(5) 0.074(4) 0.089(5)
C1A 0.075(10) 0.121(13) 0.124(14) 0.011(12) 0.066(10) -0.009(10)
Cl5 0.125(10) 0.166(13) 0.173(14) -0.040(12) 0.074(10) 0.011(10)
Cl6 0.155(18) 0.18(2) 0.114(13) 0.004(15) 0.037(13) -0.018(15)
C1B 0.091(15) 0.114(16) 0.114(17) 0.031(15) 0.062(14) -0.026(14)

loop_
_atom_type_symbol
_atom_type_description
_atom_type_scat_dispersion_real
_atom_type_scat_dispersion_imag
_atom_type_scat_source
C C 0.0181 0.0091 'International Tables Vol C Tables 4.2.6.8 and 6.1.1.4'
H H 0.0000 0.0000 'International Tables Vol C Tables 4.2.6.8 and 6.1.1.4'
Ag Ag 0.1306 4.2820 'International Tables Vol C Tables 4.2.6.8 and 6.1.1.4'
As As -0.9300 1.0051 'International Tables Vol C Tables 4.2.6.8 and 6.1.1.4'
Cl Cl 0.3639 0.7018 'International Tables Vol C Tables 4.2.6.8 and 6.1.1.4'
F F 0.0727 0.0534 'International Tables Vol C Tables 4.2.6.8 and 6.1.1.4'
Mo Mo -0.0483 2.7339 'International Tables Vol C Tables 4.2.6.8 and 6.1.1.4'
N N 0.0311 0.0180 'International Tables Vol C Tables 4.2.6.8 and 6.1.1.4'
O O 0.0492 0.0322 'International Tables Vol C Tables 4.2.6.8 and 6.1.1.4'
P P 0.2955 0.4335 'International Tables Vol C Tables 4.2.6.8 and 6.1.1.4'

loop_
_exptl_crystal_face_index_h
_exptl_crystal_face_index_k
_exptl_crystal_face_index_l
_exptl_crystal_face_perp_dist
2 1 -10 0.1407
0 -4 -8 0.1708
-2 0 10 0.1650
-1 1 -10 0.1301
1 -1 10 0.1508
-7 4 -1 0.1082
-5 7 0 0.1169
-1 8 0 0.1210
1 6 -8 0.1666
7 4 0 0.1399
8 0 0 0.0968
-8 0 -1 0.1104
8 -4 0 0.1033
4 -8 0 0.1070
-1 -8 0 0.1143
1 0 9 0.1395
-8 1 -1 0.0985
0 0 10 0.1408

loop_
_geom_angle_atom_site_label_1
_geom_angle_atom_site_label_2
_geom_angle_atom_site_label_3
_geom_angle
_geom_angle_site_symmetry_1
_geom_angle_site_symmetry_3
_geom_angle_publ_flag
As1 Ag1 As2 52.201(13) . . ?
As1 Ag1 As3 118.165(16) . . ?
As1 Ag1 As4 105.770(16) . . ?
As2 Ag1 As4 149.395(16) . . ?
As3 Ag1 As2 115.542(17) . . ?
As3 Ag1 As4 51.302(14) . . ?
N1 Ag1 As1 127.19(9) . . ?
N1 Ag1 As2 109.78(9) . . ?
N1 Ag1 As3 114.12(9) . . ?
N1 Ag1 As4 100.60(9) . . ?
As1 Mo2 Mo1 52.548(12) . . ?
As2 Mo2 Mo1 55.396(12) . . ?
As2 Mo2 As1 54.382(14) . . ?
C8 Mo2 Mo1 84.70(11) . . ?
C8 Mo2 As1 71.22(12) . . ?
C8 Mo2 As2 124.53(12) . . ?
C8 Mo2 C12 82.92(18) . . ?
C8 Mo2 C9 89.88(18) . . ?
C8 Mo2 C14 132.36(18) . . ?
C8 Mo2 C13 96.35(18) . . ?
C8 Mo2 C11 106.11(18) . . ?
C8 Mo2 C10 139.98(18) . . ?
C12 Mo2 Mo1 110.39(13) . . ?
C12 Mo2 As1 149.45(13) . . ?
C12 Mo2 As2 142.49(13) . . ?
C12 Mo2 C11 34.91(18) . . ?
C12 Mo2 C10 58.46(18) . . ?
C9 Mo2 Mo1 128.83(13) . . ?
C9 Mo2 As1 77.56(13) . . ?
C9 Mo2 As2 88.56(13) . . ?
C9 Mo2 C12 119.34(19) . . ?
C9 Mo2 C14 85.87(19) . . ?
C9 Mo2 C13 86.82(19) . . ?
C9 Mo2 C11 142.82(18) . . ?
C9 Mo2 C10 116.76(19) . . ?
C14 Mo2 Mo1 132.61(13) . . ?
C14 Mo2 As1 151.54(13) . . ?
C14 Mo2 As2 102.80(13) . . ?
C14 Mo2 C12 58.98(18) . . ?
C14 Mo2 C11 58.41(17) . . ?
C14 Mo2 C10 34.74(19) . . ?
C13 Mo2 Mo1 144.34(13) . . ?
C13 Mo2 As1 159.82(13) . . ?
C13 Mo2 As2 138.84(13) . . ?
C13 Mo2 C12 35.39(18) . . ?
C13 Mo2 C14 36.07(18) . . ?
C13 Mo2 C11 58.67(17) . . ?
C13 Mo2 C10 58.88(18) . . ?
C11 Mo2 Mo1 86.68(12) . . ?
C11 Mo2 As1 139.13(12) . . ?
C11 Mo2 As2 107.84(13) . . ?
C10 Mo2 Mo1 98.37(13) . . ?
C10 Mo2 As1 140.15(12) . . ?
C10 Mo2 As2 87.54(12) . . ?
C10 Mo2 C11 35.17(18) . . ?
As1 Mo1 Mo2 55.455(13) . . ?
As1 Mo1 As2 54.567(14) . . ?
As2 Mo1 Mo2 53.030(12) . . ?
C2 Mo1 Mo2 87.38(12) . . ?
C2 Mo1 As1 127.46(12) . . ?
C2 Mo1 As2 73.84(12) . . ?
C2 Mo1 C3 142.72(17) . . ?
C2 Mo1 C4 110.82(18) . . ?
C2 Mo1 C7 128.47(18) . . ?
C2 Mo1 C6 93.62(18) . . ?
C2 Mo1 C5 84.43(18) . . ?
C1 Mo1 Mo2 130.01(12) . . ?
C1 Mo1 As1 88.19(12) . . ?
C1 Mo1 As2 78.66(12) . . ?
C1 Mo1 C2 91.15(17) . . ?
C1 Mo1 C3 110.74(17) . . ?
C1 Mo1 C4 139.93(17) . . ?
C1 Mo1 C7 81.57(18) . . ?
C1 Mo1 C6 87.62(17) . . ?
C1 Mo1 C5 122.63(17) . . ?
C3 Mo1 Mo2 99.52(12) . . ?
C3 Mo1 As1 84.47(12) . . ?
C3 Mo1 As2 138.28(11) . . ?
C3 Mo1 C4 34.81(17) . . ?
C4 Mo1 Mo2 85.58(11) . . ?
C4 Mo1 As1 102.49(11) . . ?
C4 Mo1 As2 138.52(11) . . ?
C7 Mo1 Mo2 134.81(13) . . ?
C7 Mo1 As1 103.36(14) . . ?
C7 Mo1 As2 150.49(13) . . ?
C7 Mo1 C3 35.40(17) . . ?
C7 Mo1 C4 58.44(17) . . ?
C7 Mo1 C5 59.09(19) . . ?
C6 Mo1 Mo2 142.36(13) . . ?
C6 Mo1 As1 138.78(14) . . ?
C6 Mo1 As2 161.04(13) . . ?
C6 Mo1 C3 59.11(17) . . ?
C6 Mo1 C4 58.93(16) . . ?
C6 Mo1 C7 35.5(2) . . ?
C6 Mo1 C5 36.14(18) . . ?
C5 Mo1 Mo2 106.95(13) . . ?
C5 Mo1 As1 137.24(13) . . ?
C5 Mo1 As2 150.25(14) . . ?
C5 Mo1 C3 58.44(18) . . ?
C5 Mo1 C4 34.77(17) . . ?
As3 Mo4 Mo3 52.785(13) . . ?
As4 Mo4 Mo3 55.413(14) . . ?
As4 Mo4 As3 54.039(15) . . ?
C23 Mo4 Mo3 87.67(13) . . ?
C23 Mo4 As3 72.21(13) . . ?
C23 Mo4 As4 125.68(13) . . ?
C23 Mo4 C24 110.9(2) . . ?
C23 Mo4 C25 84.8(2) . . ?
C23 Mo4 C26 94.0(2) . . ?
C23 Mo4 C28 143.2(2) . . ?
C23 Mo4 C27 129.2(2) . . ?
C22 Mo4 Mo3 128.63(14) . . ?
C22 Mo4 As3 77.38(15) . . ?
C22 Mo4 As4 87.37(13) . . ?
C22 Mo4 C23 88.3(2) . . ?
C22 Mo4 C24 143.5(2) . . ?
C22 Mo4 C25 123.9(2) . . ?
C22 Mo4 C26 89.5(2) . . ?
C22 Mo4 C28 114.2(2) . . ?
C22 Mo4 C27 84.7(2) . . ?
C24 Mo4 Mo3 84.39(15) . . ?
C24 Mo4 As3 137.18(15) . . ?
C24 Mo4 As4 103.99(14) . . ?
C25 Mo4 Mo3 106.63(15) . . ?
C25 Mo4 As3 148.66(14) . . ?
C25 Mo4 As4 139.00(15) . . ?
C25 Mo4 C24 35.0(2) . . ?
C25 Mo4 C28 58.6(2) . . ?
C26 Mo4 Mo3 141.85(17) . . ?
C26 Mo4 As3 161.05(17) . . ?
C26 Mo4 As4 139.99(16) . . ?
C26 Mo4 C24 59.4(2) . . ?
C26 Mo4 C25 36.1(2) . . ?
C26 Mo4 C28 59.4(2) . . ?
C26 Mo4 C27 35.8(2) . . ?
C28 Mo4 Mo3 98.41(16) . . ?
C28 Mo4 As3 138.62(15) . . ?
C28 Mo4 As4 85.85(14) . . ?
C28 Mo4 C24 35.1(2) . . ?
C27 Mo4 Mo3 133.80(18) . . ?
C27 Mo4 As3 151.91(15) . . ?
C27 Mo4 As4 104.19(16) . . ?
C27 Mo4 C24 58.9(2) . . ?
C27 Mo4 C25 59.2(2) . . ?
C27 Mo4 C28 35.5(2) . . ?
As3 Mo3 Mo4 55.820(14) . . ?
As3 Mo3 As4 54.301(15) . . ?
As4 Mo3 Mo4 53.079(13) . . ?
C15 Mo3 Mo4 86.86(15) . . ?
C15 Mo3 As3 125.58(14) . . ?
C15 Mo3 As4 71.95(14) . . ?
C15 Mo3 C20 111.58(19) . . ?
C15 Mo3 C19 85.6(2) . . ?
C15 Mo3 C17 130.1(2) . . ?
C15 Mo3 C21 143.87(19) . . ?
C15 Mo3 C18 94.8(2) . . ?
C16 Mo3 Mo4 129.98(13) . . ?
C16 Mo3 As3 89.46(13) . . ?
C16 Mo3 As4 77.95(13) . . ?
C16 Mo3 C15 87.1(2) . . ?
C16 Mo3 C20 141.98(19) . . ?
C16 Mo3 C19 121.6(2) . . ?
C16 Mo3 C17 83.6(2) . . ?
C16 Mo3 C21 114.0(2) . . ?
C16 Mo3 C18 87.6(2) . . ?
C20 Mo3 Mo4 85.35(13) . . ?
C20 Mo3 As3 103.82(13) . . ?
C20 Mo3 As4 138.40(13) . . ?
C19 Mo3 Mo4 107.38(15) . . ?
C19 Mo3 As3 138.78(15) . . ?
C19 Mo3 As4 149.96(15) . . ?
C19 Mo3 C20 35.0(2) . . ?
C19 Mo3 C21 58.5(2) . . ?
C17 Mo3 Mo4 134.45(15) . . ?
C17 Mo3 As3 103.28(15) . . ?
C17 Mo3 As4 150.56(14) . . ?
C17 Mo3 C20 58.87(19) . . ?
C17 Mo3 C19 59.4(2) . . ?
C17 Mo3 C21 35.55(19) . . ?
C21 Mo3 Mo4 99.08(13) . . ?
C21 Mo3 As3 85.35(13) . . ?
C21 Mo3 As4 138.64(13) . . ?
C21 Mo3 C20 34.88(19) . . ?
C18 Mo3 Mo4 142.40(15) . . ?
C18 Mo3 As3 139.34(15) . . ?
C18 Mo3 As4 160.65(15) . . ?
C18 Mo3 C20 59.10(19) . . ?
C18 Mo3 C19 35.8(2) . . ?
C18 Mo3 C17 36.1(2) . . ?
C18 Mo3 C21 59.39(19) . . ?
Mo2 As1 Ag1 113.682(17) . . ?
Mo1 As1 Ag1 115.680(18) . . ?
Mo1 As1 Mo2 71.998(15) . . ?
As2 As1 Ag1 65.131(16) . . ?
As2 As1 Mo2 61.245(16) . . ?
As2 As1 Mo1 64.859(16) . . ?
Mo2 As2 Ag1 114.181(18) . . ?
Mo2 As2 Mo1 71.574(14) . . ?
Mo1 As2 Ag1 110.549(17) . . ?
As1 As2 Ag1 62.669(16) . . ?
As1 As2 Mo2 64.373(16) . . ?
As1 As2 Mo1 60.574(15) . . ?
Mo4 As3 Ag1 113.405(18) . . ?
Mo3 As3 Ag1 116.376(19) . . ?
Mo3 As3 Mo4 71.395(16) . . ?
As4 As3 Ag1 65.381(17) . . ?
As4 As3 Mo4 61.023(17) . . ?
As4 As3 Mo3 64.667(17) . . ?
Mo4 As4 Ag1 114.800(19) . . ?
Mo4 As4 Mo3 71.508(15) . . ?
Mo3 As4 Ag1 112.009(19) . . ?
As3 As4 Ag1 63.318(17) . . ?
As3 As4 Mo4 64.938(17) . . ?
As3 As4 Mo3 61.032(16) . . ?
F5A P1 F3A 178.0(7) . . ?
F5A P1 F6A 91.7(6) . . ?
F5A P1 F4A 88.2(6) . . ?
F5A P1 F1A 92.1(7) . . ?
F5A P1 F2A 91.9(7) . . ?
F6A P1 F3A 86.3(6) . . ?
F6A P1 F1A 90.2(6) . . ?
F6A P1 F2A 87.6(5) . . ?
F4A P1 F3A 93.8(6) . . ?
F4A P1 F6A 179.2(6) . . ?
F4A P1 F1A 90.6(6) . . ?
F4A P1 F2A 91.6(6) . . ?
F1A P1 F3A 87.6(8) . . ?
F1A P1 F2A 175.5(4) . . ?
F2A P1 F3A 88.4(8) . . ?
F5B P1 F1B 93.9(14) . . ?
F5B P1 F4B 86.6(8) . . ?
F5B P1 F6B 93.1(10) . . ?
F5B P1 F2B 89.1(13) . . ?
F5B P1 F3B 172.9(13) . . ?
F1B P1 F4B 86.7(8) . . ?
F1B P1 F6B 93.6(11) . . ?
F1B P1 F2B 174.5(10) . . ?
F1B P1 F3B 90.2(11) . . ?
F6B P1 F4B 179.6(11) . . ?
F6B P1 F2B 90.8(9) . . ?
F6B P1 F3B 92.4(9) . . ?
F2B P1 F4B 88.9(7) . . ?
F3B P1 F4B 87.8(7) . . ?
F3B P1 F2B 86.3(10) . . ?
C29 N1 Ag1 120.5(3) . . ?
C29 N1 C33 116.7(4) . . ?
C33 N1 Ag1 122.3(3) . . ?
O2 C2 Mo1 174.0(4) . . ?
O8 C23 Mo4 175.0(4) . . ?
O3 C8 Mo2 174.7(4) . . ?
O1 C1 Mo1 174.7(4) . . ?
Mo1 C3 H3 121.7 . . ?
C4 C3 Mo1 73.3(2) . . ?
C4 C3 H3 126.2 . . ?
C4 C3 C7 107.6(4) . . ?
C7 C3 Mo1 70.5(2) . . ?
C7 C3 H3 126.2 . . ?
O5 C15 Mo3 176.5(5) . . ?
O6 C16 Mo3 175.1(4) . . ?
Mo1 C4 H4 123.2 . . ?
C3 C4 Mo1 71.8(2) . . ?
C3 C4 H4 125.9 . . ?
C5 C4 Mo1 70.7(2) . . ?
C5 C4 C3 108.3(4) . . ?
C5 C4 H4 125.9 . . ?
C29 C30 H30 120.1 . . ?
C29 C30 C31 119.7(4) . . ?
C31 C30 H30 120.1 . . ?
N1 C29 C30 123.7(4) . . ?
N1 C29 H29 118.1 . . ?
C30 C29 H29 118.1 . . ?
C30 C31 C32 116.4(4) . . ?
C30 C31 C34 119.7(4) . . ?
C32 C31 C34 123.9(4) . . ?
C31 C32 H32 119.8 . . ?
C33 C32 C31 120.4(4) . . ?
C33 C32 H32 119.8 . . ?
Mo2 C12 H12 120.9 . . ?
C13 C12 Mo2 71.2(3) . . ?
C13 C12 H12 125.7 . . ?
C13 C12 C11 108.6(4) . . ?
C11 C12 Mo2 73.9(3) . . ?
C11 C12 H12 125.7 . . ?
N1 C33 C32 122.9(4) . . ?
N1 C33 H33 118.6 . . ?
C32 C33 H33 118.6 . . ?
O4 C9 Mo2 176.2(4) . . ?
Mo2 C14 H14 119.9 . . ?
C13 C14 Mo2 71.9(3) . . ?
C13 C14 H14 125.8 . . ?
C10 C14 Mo2 74.2(3) . . ?
C10 C14 H14 125.8 . . ?
C10 C14 C13 108.5(4) . . ?
Mo2 C13 H13 120.0 . . ?
C12 C13 Mo2 73.4(3) . . ?
C12 C13 C14 107.2(4) . . ?
C12 C13 H13 126.4 . . ?
C14 C13 Mo2 72.0(3) . . ?
C14 C13 H13 126.4 . . ?
O7 C22 Mo4 176.2(5) . . ?
Mo1 C7 H7 120.5 . . ?
C3 C7 Mo1 74.1(2) . . ?
C3 C7 H7 125.7 . . ?
C6 C7 Mo1 71.5(3) . . ?
C6 C7 C3 108.6(5) . . ?
C6 C7 H7 125.7 . . ?
Mo2 C11 H11 122.7 . . ?
C12 C11 Mo2 71.2(3) . . ?
C12 C11 H11 126.3 . . ?
C12 C11 C10 107.4(4) . . ?
C10 C11 Mo2 71.6(3) . . ?
C10 C11 H11 126.3 . . ?
Mo1 C6 H6 119.3 . . ?
C7 C6 Mo1 73.0(2) . . ?
C7 C6 H6 126.3 . . ?
C7 C6 C5 107.5(4) . . ?
C5 C6 Mo1 73.3(3) . . ?
C5 C6 H6 126.3 . . ?
C31 C34 H34 117.0 . . ?
C34 C34 C31 126.1(6) 2_556 . ?
C34 C34 H34 117.0 2_556 . ?
Mo3 C20 H20 123.0 . . ?
C19 C20 Mo3 70.8(3) . . ?
C19 C20 H20 126.1 . . ?
C19 C20 C21 107.9(5) . . ?
C21 C20 Mo3 71.9(3) . . ?
C21 C20 H20 126.1 . . ?
Mo3 C19 H19 121.1 . . ?
C20 C19 Mo3 74.2(3) . . ?
C20 C19 H19 125.7 . . ?
C20 C19 C18 108.5(5) . . ?
C18 C19 Mo3 70.6(3) . . ?
C18 C19 H19 125.7 . . ?
Mo4 C24 H24 122.9 . . ?
C25 C24 Mo4 71.0(3) . . ?
C25 C24 H24 126.2 . . ?
C25 C24 C28 107.6(5) . . ?
C28 C24 Mo4 71.6(3) . . ?
C28 C24 H24 126.2 . . ?
Mo1 C5 H5 120.7 . . ?
C4 C5 Mo1 74.5(3) . . ?
C4 C5 C6 108.0(5) . . ?
C4 C5 H5 126.0 . . ?
C6 C5 Mo1 70.5(3) . . ?
C6 C5 H5 126.0 . . ?
Mo3 C17 H17 120.1 . . ?
C21 C17 Mo3 74.2(3) . . ?
C21 C17 H17 126.0 . . ?
C21 C17 C18 107.9(5) . . ?
C18 C17 Mo3 71.5(3) . . ?
C18 C17 H17 126.0 . . ?
Mo4 C25 H25 121.4 . . ?
C24 C25 Mo4 74.0(3) . . ?
C24 C25 H25 125.7 . . ?
C24 C25 C26 108.6(5) . . ?
C26 C25 Mo4 70.6(3) . . ?
C26 C25 H25 125.7 . . ?
Mo2 C10 H10 121.6 . . ?
C14 C10 Mo2 71.0(3) . . ?
C14 C10 C11 108.3(4) . . ?
C14 C10 H10 125.8 . . ?
C11 C10 Mo2 73.3(3) . . ?
C11 C10 H10 125.8 . . ?
Mo3 C21 H21 122.2 . . ?
C20 C21 Mo3 73.3(3) . . ?
C20 C21 C17 108.1(5) . . ?
C20 C21 H21 126.0 . . ?
C17 C21 Mo3 70.2(3) . . ?
C17 C21 H21 126.0 . . ?
Mo3 C18 H18 119.6 . . ?
C19 C18 Mo3 73.6(3) . . ?
C19 C18 C17 107.5(5) . . ?
C19 C18 H18 126.2 . . ?
C17 C18 Mo3 72.4(3) . . ?
C17 C18 H18 126.2 . . ?
Mo4 C26 H26 119.9 . . ?
C25 C26 Mo4 73.4(3) . . ?
C25 C26 H26 126.5 . . ?
C27 C26 Mo4 72.2(3) . . ?
C27 C26 C25 107.0(6) . . ?
C27 C26 H26 126.5 . . ?
Mo4 C28 H28 122.1 . . ?
C24 C28 Mo4 73.3(3) . . ?
C24 C28 H28 126.0 . . ?
C27 C28 Mo4 70.3(3) . . ?
C27 C28 C24 107.9(5) . . ?
C27 C28 H28 126.0 . . ?
Mo4 C27 H27 120.0 . . ?
C26 C27 Mo4 72.0(3) . . ?
C26 C27 C28 108.8(5) . . ?
C26 C27 H27 125.6 . . ?
C28 C27 Mo4 74.2(3) . . ?
C28 C27 H27 125.6 . . ?
N2 C35 C36 178.2(9) . . ?
C35 C36 H36A 109.5 . . ?
C35 C36 H36B 109.5 . . ?
C35 C36 H36C 109.5 . . ?
H36A C36 H36B 109.5 . . ?
H36A C36 H36C 109.5 . . ?
H36B C36 H36C 109.5 . . ?
Cl1 C37 H37A 109.3 . . ?
Cl1 C37 H37B 109.3 . . ?
Cl2 C37 Cl1 111.7(6) . . ?
Cl2 C37 H37A 109.3 . . ?
Cl2 C37 H37B 109.3 . . ?
H37A C37 H37B 107.9 . . ?
Cl3 C1A H1AA 109.4 . . ?
Cl3 C1A H1AB 109.4 . . ?
Cl4 C1A Cl3 111.3(14) . . ?
Cl4 C1A H1AA 109.4 . . ?
Cl4 C1A H1AB 109.4 . . ?
H1AA C1A H1AB 108.0 . . ?
Cl5 C1B Cl6 112.5(19) . . ?
Cl5 C1B H1BA 109.1 . . ?
Cl5 C1B H1BB 109.1 . . ?
Cl6 C1B H1BA 109.1 . . ?
Cl6 C1B H1BB 109.1 . . ?
H1BA C1B H1BB 107.8 . . ?

loop_
_geom_bond_atom_site_label_1
_geom_bond_atom_site_label_2
_geom_bond_distance
_geom_bond_site_symmetry_2
_geom_bond_publ_flag
Ag1 As1 2.6823(5) . ?
Ag1 As2 2.7393(5) . ?
Ag1 As3 2.7164(5) . ?
Ag1 As4 2.7637(6) . ?
Ag1 N1 2.302(3) . ?
Mo2 Mo1 3.0553(4) . ?
Mo2 As1 2.6461(5) . ?
Mo2 As2 2.5729(5) . ?
Mo2 C8 1.983(4) . ?
Mo2 C12 2.330(5) . ?
Mo2 C9 1.983(5) . ?
Mo2 C14 2.303(4) . ?
Mo2 C13 2.301(5) . ?
Mo2 C11 2.366(5) . ?
Mo2 C10 2.343(5) . ?
Mo1 As1 2.5503(5) . ?
Mo1 As2 2.6507(5) . ?
Mo1 C2 2.000(4) . ?
Mo1 C1 1.982(4) . ?
Mo1 C3 2.347(4) . ?
Mo1 C4 2.367(4) . ?
Mo1 C7 2.301(4) . ?
Mo1 C6 2.281(4) . ?
Mo1 C5 2.318(4) . ?
Mo4 Mo3 3.0419(5) . ?
Mo4 As3 2.6553(6) . ?
Mo4 As4 2.5643(6) . ?
Mo4 C23 1.983(5) . ?
Mo4 C22 1.982(5) . ?
Mo4 C24 2.371(5) . ?
Mo4 C25 2.331(5) . ?
Mo4 C26 2.295(5) . ?
Mo4 C28 2.349(5) . ?
Mo4 C27 2.298(5) . ?
Mo3 As3 2.5561(5) . ?
Mo3 As4 2.6407(5) . ?
Mo3 C15 1.991(5) . ?
Mo3 C16 1.991(5) . ?
Mo3 C20 2.368(5) . ?
Mo3 C19 2.323(5) . ?
Mo3 C17 2.298(5) . ?
Mo3 C21 2.349(5) . ?
Mo3 C18 2.285(5) . ?
As1 As2 2.3858(6) . ?
As3 As4 2.3726(6) . ?
P1 F3A 1.590(17) . ?
P1 F5A 1.544(13) . ?
P1 F6A 1.561(6) . ?
P1 F4A 1.557(7) . ?
P1 F1A 1.562(7) . ?
P1 F2A 1.585(7) . ?
P1 F5B 1.544(11) . ?
P1 F1B 1.549(14) . ?
P1 F4B 1.611(16) . ?
P1 F6B 1.56(3) . ?
P1 F2B 1.584(11) . ?
P1 F3B 1.576(10) . ?
O1 C1 1.146(5) . ?
O3 C8 1.148(5) . ?
O2 C2 1.137(6) . ?
N1 C29 1.341(6) . ?
N1 C33 1.348(6) . ?
O4 C9 1.144(6) . ?
O8 C23 1.141(6) . ?
O7 C22 1.144(6) . ?
O5 C15 1.136(6) . ?
O6 C16 1.136(6) . ?
C3 H3 0.9500 . ?
C3 C4 1.410(7) . ?
C3 C7 1.414(7) . ?
C4 H4 0.9500 . ?
C4 C5 1.400(7) . ?
C30 H30 0.9500 . ?
C30 C29 1.385(6) . ?
C30 C31 1.393(6) . ?
C29 H29 0.9500 . ?
C31 C32 1.395(7) . ?
C31 C34 1.469(6) . ?
C32 H32 0.9500 . ?
C32 C33 1.383(6) . ?
C12 H12 0.9500 . ?
C12 C13 1.408(7) . ?
C12 C11 1.409(7) . ?
C33 H33 0.9500 . ?
C14 H14 0.9500 . ?
C14 C13 1.425(7) . ?
C14 C10 1.388(8) . ?
C13 H13 0.9500 . ?
C7 H7 0.9500 . ?
C7 C6 1.398(8) . ?
C11 H11 0.9500 . ?
C11 C10 1.423(7) . ?
C6 H6 0.9500 . ?
C6 C5 1.427(7) . ?
C34 C34 1.315(9) 2_556 ?
C34 H34 0.9500 . ?
C20 H20 0.9500 . ?
C20 C19 1.412(8) . ?
C20 C21 1.414(8) . ?
C19 H19 0.9500 . ?
C19 C18 1.416(8) . ?
C24 H24 0.9500 . ?
C24 C25 1.416(8) . ?
C24 C28 1.423(8) . ?
C5 H5 0.9500 . ?
C17 H17 0.9500 . ?
C17 C21 1.419(8) . ?
C17 C18 1.420(8) . ?
C25 H25 0.9500 . ?
C25 C26 1.432(9) . ?
C10 H10 0.9500 . ?
C21 H21 0.9500 . ?
C18 H18 0.9500 . ?
N2 C35 1.085(9) . ?
C26 H26 0.9500 . ?
C26 C27 1.413(9) . ?
C28 H28 0.9500 . ?
C28 C27 1.418(9) . ?
C27 H27 0.9500 . ?
C35 C36 1.468(10) . ?
C36 H36A 0.9800 . ?
C36 H36B 0.9800 . ?
C36 H36C 0.9800 . ?
Cl1 C37 1.720(8) . ?
Cl2 C37 1.717(7) . ?
C37 H37A 0.9900 . ?
C37 H37B 0.9900 . ?
Cl3 C1A 1.746(18) . ?
Cl4 C1A 1.689(15) . ?
C1A H1AA 0.9900 . ?
C1A H1AB 0.9900 . ?
Cl5 C1B 1.70(2) . ?
Cl6 C1B 1.74(2) . ?
C1B H1BA 0.9900 . ?
C1B H1BB 0.9900 . ?

loop_
_geom_torsion_atom_site_label_1
_geom_torsion_atom_site_label_2
_geom_torsion_atom_site_label_3
_geom_torsion_atom_site_label_4
_geom_torsion
_geom_torsion_site_symmetry_1
_geom_torsion_site_symmetry_2
_geom_torsion_site_symmetry_3
_geom_torsion_site_symmetry_4
_geom_torsion_publ_flag
Ag1 N1 C29 C30 -171.9(3) . . . . ?
Ag1 N1 C33 C32 172.0(4) . . . . ?
Mo2 C12 C13 C14 -64.6(3) . . . . ?
Mo2 C12 C11 C10 62.8(3) . . . . ?
Mo2 C14 C13 C12 65.5(3) . . . . ?
Mo2 C14 C10 C11 -64.2(3) . . . . ?
Mo2 C11 C10 C14 62.8(3) . . . . ?
Mo1 C3 C4 C5 -61.7(3) . . . . ?
Mo1 C3 C7 C6 63.6(3) . . . . ?
Mo1 C4 C5 C6 -63.0(3) . . . . ?
Mo1 C7 C6 C5 65.8(3) . . . . ?
Mo1 C6 C5 C4 65.6(3) . . . . ?
Mo4 C24 C25 C26 -62.5(4) . . . . ?
Mo4 C24 C28 C27 62.1(4) . . . . ?
Mo4 C25 C26 C27 -64.8(4) . . . . ?
Mo4 C26 C27 C28 -65.6(4) . . . . ?
Mo4 C28 C27 C26 64.1(4) . . . . ?
Mo3 C20 C19 C18 -62.7(3) . . . . ?
Mo3 C20 C21 C17 62.0(3) . . . . ?
Mo3 C19 C18 C17 -65.0(3) . . . . ?
Mo3 C17 C21 C20 -63.9(3) . . . . ?
Mo3 C17 C18 C19 65.7(3) . . . . ?
C3 C4 C5 Mo1 62.4(3) . . . . ?
C3 C4 C5 C6 -0.6(5) . . . . ?
C3 C7 C6 Mo1 -65.3(3) . . . . ?
C3 C7 C6 C5 0.5(5) . . . . ?
C4 C3 C7 Mo1 -64.4(3) . . . . ?
C4 C3 C7 C6 -0.9(5) . . . . ?
C30 C31 C32 C33 3.0(7) . . . . ?
C30 C31 C34 C34 -176.8(6) . . . 2_556 ?
C29 N1 C33 C32 -0.1(7) . . . . ?
C29 C30 C31 C32 -2.7(6) . . . . ?
C29 C30 C31 C34 177.7(4) . . . . ?
C31 C30 C29 N1 1.1(7) . . . . ?
C31 C32 C33 N1 -1.7(8) . . . . ?
C32 C31 C34 C34 3.7(10) . . . 2_556 ?
C12 C11 C10 Mo2 -62.5(3) . . . . ?
C12 C11 C10 C14 0.2(5) . . . . ?
C33 N1 C29 C30 0.4(6) . . . . ?
C13 C12 C11 Mo2 -63.2(3) . . . . ?
C13 C12 C11 C10 -0.4(5) . . . . ?
C13 C14 C10 Mo2 64.2(3) . . . . ?
C13 C14 C10 C11 0.0(5) . . . . ?
C7 C3 C4 Mo1 62.6(3) . . . . ?
C7 C3 C4 C5 0.9(5) . . . . ?
C7 C6 C5 Mo1 -65.6(3) . . . . ?
C7 C6 C5 C4 0.1(5) . . . . ?
C11 C12 C13 Mo2 65.0(3) . . . . ?
C11 C12 C13 C14 0.4(5) . . . . ?
C34 C31 C32 C33 -177.4(5) . . . . ?
C20 C19 C18 Mo3 65.0(3) . . . . ?
C20 C19 C18 C17 0.1(5) . . . . ?
C19 C20 C21 Mo3 -62.0(3) . . . . ?
C19 C20 C21 C17 0.0(5) . . . . ?
C24 C25 C26 Mo4 64.7(4) . . . . ?
C24 C25 C26 C27 -0.1(6) . . . . ?
C24 C28 C27 Mo4 -64.1(4) . . . . ?
C24 C28 C27 C26 0.0(6) . . . . ?
C25 C24 C28 Mo4 -62.2(3) . . . . ?
C25 C24 C28 C27 -0.1(6) . . . . ?
C25 C26 C27 Mo4 65.6(4) . . . . ?
C25 C26 C27 C28 0.0(6) . . . . ?
C10 C14 C13 Mo2 -65.7(3) . . . . ?
C10 C14 C13 C12 -0.2(5) . . . . ?
C21 C20 C19 Mo3 62.7(3) . . . . ?
C21 C20 C19 C18 -0.1(5) . . . . ?
C21 C17 C18 Mo3 -65.8(3) . . . . ?
C21 C17 C18 C19 -0.1(5) . . . . ?
C18 C17 C21 Mo3 64.0(3) . . . . ?
C18 C17 C21 C20 0.0(5) . . . . ?
C28 C24 C25 Mo4 62.7(3) . . . . ?
C28 C24 C25 C26 0.1(6) . . . . ?

loop_
_exptl_oxdiff_crystal_face_indexfrac_h
_exptl_oxdiff_crystal_face_indexfrac_k
_exptl_oxdiff_crystal_face_indexfrac_l
_exptl_oxdiff_crystal_face_x
_exptl_oxdiff_crystal_face_y
_exptl_oxdiff_crystal_face_z
2.3208 1.0030 -10.4106 -0.0321 -0.1267 0.9914
0.2719 -3.7140 -8.4293 0.1097 0.4654 0.8783
-2.0179 -0.1801 10.3543 0.0074 0.0235 -0.9997
-0.5288 1.1021 -9.9675 -0.3121 0.0650 0.9478
0.5161 -1.0966 9.9720 0.3106 -0.0647 -0.9483
-7.4728 3.5471 -0.5188 -0.9801 0.1985 -0.0059
-5.0000 7.0000 -0.0000 -0.9505 -0.3328 -0.1143
-1.0000 8.0000 0.0000 -0.6199 -0.7240 -0.1322
1.0000 6.0000 -8.0000 -0.4427 -0.5612 0.6755
7.0000 4.0000 0.0001 0.4321 -0.9087 -0.0687
8.0000 -0.0000 0.0001 0.7915 -0.5832 -0.0028
-8.0000 0.0000 -1.0001 -0.8104 0.5968 0.0997
8.0000 -4.0000 0.0001 1.0519 -0.1847 0.0635
4.0000 -8.0000 0.0000 0.9167 0.5053 0.1312
-1.0000 -8.0000 -0.0000 0.4220 0.8698 0.1329
1.0000 0.0000 9.0000 0.2687 -0.1959 -0.8725
-8.0000 1.0000 -1.0001 -0.8755 0.4972 0.0831
-0.0000 0.0000 10.0000 0.1886 -0.1367 -0.9690
